data_7135117
loop_
_publ_author_name
'Maurya, Sundaram'
'Patil, Vaibhav B.'
'Raghu Ramudu, G.'
'Amrutkar, Virendra S.'
'Mendapara, Yash G.'
'Nanubolu, Jagadeesh Babu'
'Chegondi, Rambabu'

_publ_section_title
;
 CuH-catalyzed stereoselective desymmetrization of prochiral
 cyclopentane-1,3-diones <i>via</i> alkoxyallylation.
;
_journal_issue 96
_journal_name_full 'Chemical communications (Cambridge, England)'
_journal_page_first 19108
_journal_page_last 19111
_journal_paper_doi 10.1039/d5cc05400a
_journal_volume 61
_journal_year 2025
_chemical_formula_moiety 'C31 H29 I O3'
_chemical_formula_sum 'C31 H29 I O3'
_chemical_formula_weight 576.44
_space_group_crystal_system monoclinic
_space_group_IT_number 14
_space_group_name_Hall '-P 2ybc'
_space_group_name_H-M_alt 'P 1 21/c 1'
_atom_sites_solution_hydrogens mixed
_audit_creation_method SHELXL-2019/3
_audit_update_record
;
2025-08-29 deposited with the CCDC.	2025-10-28 downloaded from the CCDC.
;
_cell_angle_alpha 90
_cell_angle_beta 102.7495(8)
_cell_angle_gamma 90
_cell_formula_units_Z 4
_cell_length_a 20.9850(3)
_cell_length_b 10.7460(2)
_cell_length_c 12.2193(2)
_cell_measurement_reflns_used 9950
_cell_measurement_temperature 294(2)
_cell_measurement_theta_max 24.240
_cell_measurement_theta_min 2.555
_cell_volume 2687.57(8)
_computing_cell_refinement '<i>SAINT</i> (Bruker, 2016)'
_computing_data_collection '<i>APEX3</i> (Bruker, 2016)'
_computing_data_reduction 'Bruker SAINT'
_computing_structure_refinement 'SHELXL-2019/2 (Sheldrick, 2019)'
_computing_structure_solution 'SHELXT 2018/2 (Sheldrick, 2018)'
_diffrn_ambient_temperature 294(2)
_diffrn_measured_fraction_theta_full 0.997
_diffrn_measured_fraction_theta_max 0.997
_diffrn_measurement_device_type 'Bruker D8 QUEST PHOTON-100'
_diffrn_measurement_method '\w and \f'
_diffrn_radiation_type MoK\a
_diffrn_radiation_wavelength 0.71073
_diffrn_reflns_av_R_equivalents 0.0674
_diffrn_reflns_av_unetI/netI 0.0435
_diffrn_reflns_Laue_measured_fraction_full 0.997
_diffrn_reflns_Laue_measured_fraction_max 0.997
_diffrn_reflns_limit_h_max 27
_diffrn_reflns_limit_h_min -25
_diffrn_reflns_limit_k_max 13
_diffrn_reflns_limit_k_min -13
_diffrn_reflns_limit_l_max 15
_diffrn_reflns_limit_l_min -15
_diffrn_reflns_number 45909
_diffrn_reflns_point_group_measured_fraction_full 0.997
_diffrn_reflns_point_group_measured_fraction_max 0.997
_diffrn_reflns_theta_full 25.242
_diffrn_reflns_theta_max 27.498
_diffrn_reflns_theta_min 2.599
_diffrn_source microfocus
_exptl_absorpt_coefficient_mu 1.221
_exptl_absorpt_correction_T_max 0.7461
_exptl_absorpt_correction_T_min 0.6326
_exptl_absorpt_correction_type multi-scan
_exptl_absorpt_process_details
;
 SADABS 2016/2: Krause, L., Herbst-Irmer, R., Sheldrick G.M. & Stalke D.,
 J. Appl. Cryst. 48 (2015) 3-10
;
_exptl_crystal_density_diffrn 1.425
_exptl_crystal_description BLOCK
_exptl_crystal_F_000 1168
_exptl_crystal_recrystallization_method 'Re-crystallisation from solvent: Chloroform and Hexane (1:1)'
_exptl_crystal_size_max 0.260
_exptl_crystal_size_mid 0.240
_exptl_crystal_size_min 0.220
_refine_diff_density_max 0.231
_refine_diff_density_min -0.289
_refine_diff_density_rms 0.046
_refine_ls_extinction_method none
_refine_ls_goodness_of_fit_ref 1.013
_refine_ls_hydrogen_treatment mixed
_refine_ls_matrix_type full
_refine_ls_number_parameters 349
_refine_ls_number_reflns 6142
_refine_ls_number_restraints 49
_refine_ls_restrained_S_all 1.023
_refine_ls_R_factor_all 0.0694
_refine_ls_R_factor_gt 0.0314
_refine_ls_shift/su_max 0.002
_refine_ls_shift/su_mean 0.000
_refine_ls_structure_factor_coef Fsqd
_refine_ls_weighting_details 'w=1/[\s^2^(Fo^2^)+(0.0264P)^2^+0.6395P] where P=(Fo^2^+2Fc^2^)/3'
_refine_ls_weighting_scheme calc
_refine_ls_wR_factor_gt 0.0649
_refine_ls_wR_factor_ref 0.0805
_reflns_Friedel_coverage 0.000
_reflns_number_gt 3879
_reflns_number_total 6142
_reflns_threshold_expression 'I > 2\s(I)'
_cod_data_source_file d5cc05400a2.cif
_cod_data_source_block KB900_0m
_cod_depositor_comments 'Adding full bibliography for 7135117--7135118.cif.'
_cod_original_sg_symbol_H-M 'P 21/c'
_cod_database_code 7135117
_shelx_shelxl_version_number 2019/3
_shelx_space_group_comment
;
The symmetry employed for this shelxl refinement is uniquely defined
by the following loop, which should always be used as a source of
symmetry information in preference to the above space-group names.
They are only intended as comments.
;
_shelx_estimated_absorpt_t_min 0.742
_shelx_estimated_absorpt_t_max 0.775

loop_
_space_group_symop_operation_xyz
'x, y, z'
'-x, y+1/2, -z+1/2'
'-x, -y, -z'
'x, -y-1/2, z-1/2'

loop_
_atom_site_label
_atom_site_type_symbol
_atom_site_fract_x
_atom_site_fract_y
_atom_site_fract_z
_atom_site_U_iso_or_equiv
_atom_site_adp_type
_atom_site_occupancy
_atom_site_site_symmetry_order
_atom_site_calc_flag
_atom_site_refinement_flags_posn
_atom_site_refinement_flags_adp
_atom_site_refinement_flags_occupancy
_atom_site_disorder_assembly
_atom_site_disorder_group
O1 O 0.73140(8) 0.64199(16) 0.62612(12) 0.0571(4) Uani 1 1 d . . . . .
O2 O 0.74740(9) 0.62463(18) 0.24287(13) 0.0628(5) Uani 1 1 d D . . . .
H2O H 0.7439(14) 0.7008(18) 0.221(2) 0.093(11) Uiso 1 1 d D . . . .
O3 O 0.83373(7) 0.48950(13) 0.50115(12) 0.0452(4) Uani 1 1 d . . . . .
C1 C 0.74713(11) 0.6691(2) 0.53944(18) 0.0438(5) Uani 1 1 d . . . . .
C2 C 0.80220(12) 0.7549(2) 0.52899(19) 0.0547(6) Uani 1 1 d . . . . .
H2A H 0.841728 0.733469 0.583506 0.066 Uiso 1 1 calc R U . . .
H2B H 0.790964 0.840632 0.540921 0.066 Uiso 1 1 calc R U . . .
C3 C 0.81184(13) 0.7366(2) 0.4089(2) 0.0554(6) Uani 1 1 d . . . . .
H3A H 0.797214 0.809581 0.363561 0.066 Uiso 1 1 calc R U . . .
H3B H 0.857580 0.722436 0.409594 0.066 Uiso 1 1 calc R U . . .
C4 C 0.77081(11) 0.6225(2) 0.36144(17) 0.0441(5) Uani 1 1 d . . . . .
C5 C 0.71361(10) 0.62392(19) 0.42376(16) 0.0403(5) Uani 1 1 d . . . . .
C6 C 0.67594(12) 0.5034(2) 0.4219(2) 0.0515(6) Uani 1 1 d . . . . .
H6A H 0.663461 0.473251 0.346283 0.077 Uiso 1 1 calc R U . . .
H6B H 0.637510 0.517940 0.450577 0.077 Uiso 1 1 calc R U . . .
H6C H 0.702974 0.442695 0.467828 0.077 Uiso 1 1 calc R U . . .
C7 C 0.66523(11) 0.7299(2) 0.37067(18) 0.0524(6) Uani 1 1 d . . . . .
H7A H 0.690305 0.803220 0.360644 0.063 Uiso 1 1 calc R U . . .
H7B H 0.641518 0.703319 0.297053 0.063 Uiso 1 1 calc R U . . .
C8 C 0.61803(12) 0.7637(2) 0.4382(2) 0.0560(6) Uani 1 1 d . . . . .
C9 C 0.58193(12) 0.7939(2) 0.4955(2) 0.0596(7) Uani 1 1 d . . . . .
C10 C 0.53938(12) 0.8336(2) 0.5668(2) 0.0553(6) Uani 1 1 d . . . . .
C11 C 0.55137(13) 0.9431(3) 0.6259(2) 0.0654(7) Uani 1 1 d . . . . .
H11 H 0.587127 0.991493 0.619510 0.078 Uiso 1 1 calc R U . . .
C12 C 0.51132(14) 0.9824(3) 0.6944(2) 0.0672(8) Uani 1 1 d . . . . .
H12 H 0.520115 1.056913 0.733499 0.081 Uiso 1 1 calc R U . . .
C13 C 0.45869(12) 0.9123(3) 0.7050(2) 0.0569(6) Uani 1 1 d D . . . .
C14 C 0.44495(14) 0.8046(3) 0.6456(3) 0.0760(8) Uani 1 1 d . . . . .
H14 H 0.408613 0.757719 0.651492 0.091 Uiso 1 1 calc R U . . .
C15 C 0.48493(14) 0.7649(3) 0.5764(3) 0.0747(8) Uani 1 1 d . . . . .
H15 H 0.475198 0.691458 0.535959 0.090 Uiso 1 1 calc R U . . .
C16 C 0.81137(12) 0.5015(2) 0.38223(18) 0.0471(6) Uani 1 1 d D . . . .
H16 H 0.781964 0.431648 0.355836 0.057 Uiso 1 1 calc R U . A 1
C19 C 0.86100(11) 0.3692(2) 0.53689(18) 0.0474(6) Uani 1 1 d . . . . .
H19 H 0.890225 0.345221 0.488023 0.057 Uiso 1 1 calc R U . . .
C20 C 0.80868(11) 0.2701(2) 0.52763(19) 0.0482(6) Uani 1 1 d . . . . .
C21 C 0.80156(13) 0.1824(2) 0.4435(2) 0.0647(7) Uani 1 1 d . . . . .
H21 H 0.829175 0.184452 0.393536 0.078 Uiso 1 1 calc R U . . .
C22 C 0.75418(17) 0.0918(3) 0.4322(3) 0.0878(10) Uani 1 1 d . . . . .
H22 H 0.749768 0.033831 0.374559 0.105 Uiso 1 1 calc R U . . .
C23 C 0.71392(17) 0.0869(3) 0.5050(3) 0.0881(11) Uani 1 1 d . . . . .
H23 H 0.682021 0.025408 0.497190 0.106 Uiso 1 1 calc R U . . .
C24 C 0.72014(13) 0.1725(3) 0.5905(3) 0.0790(9) Uani 1 1 d . . . . .
H24 H 0.692836 0.168537 0.640885 0.095 Uiso 1 1 calc R U . . .
C25 C 0.76745(12) 0.2650(2) 0.6011(2) 0.0620(7) Uani 1 1 d . . . . .
H25 H 0.771302 0.323723 0.658125 0.074 Uiso 1 1 calc R U . . .
C26 C 0.90144(11) 0.3814(2) 0.6552(2) 0.0511(6) Uani 1 1 d . . . . .
C27 C 0.89560(14) 0.4787(3) 0.7245(2) 0.0692(8) Uani 1 1 d . . . . .
H27 H 0.865965 0.542073 0.698363 0.083 Uiso 1 1 calc R U . . .
C28 C 0.93287(18) 0.4845(3) 0.8325(3) 0.0932(11) Uani 1 1 d . . . . .
H28 H 0.928885 0.552152 0.877976 0.112 Uiso 1 1 calc R U . . .
C29 C 0.97562(17) 0.3909(4) 0.8728(3) 0.0947(11) Uani 1 1 d . . . . .
H29 H 1.000499 0.394756 0.945787 0.114 Uiso 1 1 calc R U . . .
C30 C 0.98199(15) 0.2923(3) 0.8068(3) 0.0907(11) Uani 1 1 d . . . . .
H30 H 1.011104 0.228556 0.834303 0.109 Uiso 1 1 calc R U . . .
C31 C 0.94473(13) 0.2872(3) 0.6979(2) 0.0746(8) Uani 1 1 d . . . . .
H31 H 0.948957 0.219339 0.652860 0.090 Uiso 1 1 calc R U . . .
I1 I 0.39773(5) 0.97744(11) 0.80932(7) 0.0717(2) Uani 0.841(5) 1 d D U P B 1
C17 C 0.8648(3) 0.4994(7) 0.3187(5) 0.0677(13) Uani 0.841(5) 1 d . U P B 1
H17 H 0.853014 0.482280 0.242299 0.081 Uiso 0.841(5) 1 calc R U P B 1
C18 C 0.9251(2) 0.5191(3) 0.3611(4) 0.0853(13) Uani 0.841(5) 1 d . U P B 1
H18A H 0.938864 0.536536 0.437191 0.102 Uiso 0.841(5) 1 calc R U P B 1
H18B H 0.955390 0.516123 0.315825 0.102 Uiso 0.841(5) 1 calc R U P B 1
I1D I 0.4001(4) 0.9437(11) 0.8113(5) 0.121(2) Uani 0.159(5) 1 d D U P B 2
C17D C 0.8732(16) 0.520(5) 0.340(3) 0.075(3) Uani 0.159(5) 1 d D U P B 2
H17D H 0.906905 0.562539 0.387432 0.091 Uiso 0.159(5) 1 calc R U P B 2
C18D C 0.8850(11) 0.4840(17) 0.2448(17) 0.077(3) Uani 0.159(5) 1 d D U P B 2
H18C H 0.853154 0.441066 0.193593 0.092 Uiso 0.159(5) 1 calc R U P B 2
H18D H 0.925182 0.500944 0.227879 0.092 Uiso 0.159(5) 1 calc R U P B 2

loop_
_atom_site_aniso_label
_atom_site_aniso_U_11
_atom_site_aniso_U_22
_atom_site_aniso_U_33
_atom_site_aniso_U_23
_atom_site_aniso_U_13
_atom_site_aniso_U_12
O1 0.0756(11) 0.0635(11) 0.0365(8) -0.0035(7) 0.0218(8) -0.0029(9)
O2 0.1023(14) 0.0562(12) 0.0352(9) 0.0068(8) 0.0265(9) 0.0177(10)
O3 0.0555(9) 0.0389(9) 0.0423(8) 0.0044(6) 0.0134(7) 0.0033(7)
C1 0.0557(14) 0.0380(12) 0.0409(12) 0.0000(9) 0.0178(10) 0.0063(10)
C2 0.0705(17) 0.0408(14) 0.0531(14) -0.0032(11) 0.0144(12) -0.0059(12)
C3 0.0685(16) 0.0430(14) 0.0624(15) 0.0059(11) 0.0312(13) -0.0007(12)
C4 0.0606(14) 0.0417(13) 0.0340(11) 0.0027(9) 0.0188(10) 0.0056(11)
C5 0.0527(13) 0.0377(12) 0.0323(11) 0.0016(9) 0.0130(10) 0.0060(10)
C6 0.0547(15) 0.0512(16) 0.0488(13) -0.0013(10) 0.0121(11) -0.0019(11)
C7 0.0631(15) 0.0501(15) 0.0444(13) 0.0026(11) 0.0125(11) 0.0122(12)
C8 0.0590(16) 0.0519(16) 0.0553(15) -0.0016(12) 0.0087(13) 0.0134(12)
C9 0.0596(16) 0.0590(17) 0.0595(16) 0.0011(13) 0.0115(13) 0.0165(13)
C10 0.0518(15) 0.0587(17) 0.0540(14) 0.0001(12) 0.0090(12) 0.0176(13)
C11 0.0543(16) 0.073(2) 0.0716(18) -0.0119(14) 0.0199(13) -0.0036(13)
C12 0.0622(18) 0.0741(19) 0.0660(17) -0.0217(14) 0.0154(14) 0.0018(15)
C13 0.0528(16) 0.0660(18) 0.0531(14) 0.0052(13) 0.0140(12) 0.0185(13)
C14 0.0684(18) 0.0638(19) 0.105(2) -0.0031(17) 0.0387(17) 0.0020(15)
C15 0.0721(19) 0.0549(17) 0.102(2) -0.0197(16) 0.0297(17) 0.0036(15)
C16 0.0625(15) 0.0442(14) 0.0404(12) 0.0042(9) 0.0239(11) 0.0063(11)
C19 0.0531(14) 0.0398(13) 0.0510(13) 0.0061(10) 0.0151(11) 0.0066(11)
C20 0.0514(14) 0.0360(13) 0.0537(14) 0.0075(11) 0.0040(11) 0.0023(11)
C21 0.0707(18) 0.0449(16) 0.0761(18) -0.0046(13) 0.0112(14) 0.0050(13)
C22 0.091(2) 0.0489(19) 0.114(3) -0.0145(18) 0.001(2) -0.0050(17)
C23 0.076(2) 0.0494(19) 0.127(3) 0.011(2) -0.002(2) -0.0154(16)
C24 0.0640(18) 0.081(2) 0.093(2) 0.0286(19) 0.0186(16) -0.0098(16)
C25 0.0645(17) 0.0596(17) 0.0607(16) 0.0080(13) 0.0110(13) -0.0074(14)
C26 0.0473(14) 0.0475(15) 0.0565(14) 0.0073(12) 0.0072(11) -0.0055(11)
C27 0.0681(18) 0.0718(19) 0.0604(17) 0.0007(14) -0.0014(14) 0.0054(15)
C28 0.104(3) 0.096(3) 0.066(2) -0.0096(18) -0.0123(19) 0.003(2)
C29 0.093(2) 0.102(3) 0.069(2) 0.010(2) -0.0243(18) -0.017(2)
C30 0.075(2) 0.077(2) 0.101(3) 0.027(2) -0.0217(19) -0.0057(17)
C31 0.0719(18) 0.0570(18) 0.084(2) 0.0086(15) -0.0057(16) 0.0002(15)
I1 0.0783(3) 0.0839(4) 0.0602(3) 0.00492(17) 0.03101(19) 0.0216(2)
C17 0.086(3) 0.058(3) 0.073(3) 0.012(2) 0.048(2) 0.018(2)
C18 0.081(3) 0.078(3) 0.112(3) 0.015(2) 0.055(2) 0.005(2)
I1D 0.104(2) 0.163(6) 0.114(3) 0.015(2) 0.0603(18) 0.030(3)
C17D 0.084(6) 0.067(7) 0.090(6) 0.012(6) 0.052(6) 0.015(6)
C18D 0.086(6) 0.071(6) 0.089(6) 0.008(5) 0.053(5) 0.011(5)

loop_
_atom_type_symbol
_atom_type_description
_atom_type_scat_dispersion_real
_atom_type_scat_dispersion_imag
_atom_type_scat_source
C C 0.0033 0.0016 'International Tables Vol C Tables 4.2.6.8 and 6.1.1.4'
H H 0.0000 0.0000 'International Tables Vol C Tables 4.2.6.8 and 6.1.1.4'
O O 0.0106 0.0060 'International Tables Vol C Tables 4.2.6.8 and 6.1.1.4'
I I -0.4742 1.8119 'International Tables Vol C Tables 4.2.6.8 and 6.1.1.4'

loop_
_geom_angle_atom_site_label_1
_geom_angle_atom_site_label_2
_geom_angle_atom_site_label_3
_geom_angle
_geom_angle_site_symmetry_1
_geom_angle_site_symmetry_3
_geom_angle_publ_flag
C4 O2 H2O 108(2) . . ?
C16 O3 C19 114.05(16) . . ?
O1 C1 C2 125.7(2) . . ?
O1 C1 C5 125.4(2) . . ?
C2 C1 C5 108.94(18) . . ?
C1 C2 C3 105.52(18) . . ?
C1 C2 H2A 110.6 . . ?
C3 C2 H2A 110.6 . . ?
C1 C2 H2B 110.6 . . ?
C3 C2 H2B 110.6 . . ?
H2A C2 H2B 108.8 . . ?
C4 C3 C2 106.34(18) . . ?
C4 C3 H3A 110.5 . . ?
C2 C3 H3A 110.5 . . ?
C4 C3 H3B 110.5 . . ?
C2 C3 H3B 110.5 . . ?
H3A C3 H3B 108.7 . . ?
O2 C4 C3 114.21(18) . . ?
O2 C4 C16 103.57(17) . . ?
C3 C4 C16 111.55(19) . . ?
O2 C4 C5 111.56(18) . . ?
C3 C4 C5 103.67(17) . . ?
C16 C4 C5 112.58(17) . . ?
C1 C5 C6 114.92(18) . . ?
C1 C5 C4 102.14(17) . . ?
C6 C5 C4 116.15(18) . . ?
C1 C5 C7 106.18(17) . . ?
C6 C5 C7 109.08(18) . . ?
C4 C5 C7 107.66(17) . . ?
C5 C6 H6A 109.5 . . ?
C5 C6 H6B 109.5 . . ?
H6A C6 H6B 109.5 . . ?
C5 C6 H6C 109.5 . . ?
H6A C6 H6C 109.5 . . ?
H6B C6 H6C 109.5 . . ?
C8 C7 C5 113.76(18) . . ?
C8 C7 H7A 108.8 . . ?
C5 C7 H7A 108.8 . . ?
C8 C7 H7B 108.8 . . ?
C5 C7 H7B 108.8 . . ?
H7A C7 H7B 107.7 . . ?
C9 C8 C7 177.2(3) . . ?
C8 C9 C10 178.3(3) . . ?
C11 C10 C15 118.0(2) . . ?
C11 C10 C9 120.3(3) . . ?
C15 C10 C9 121.7(2) . . ?
C10 C11 C12 121.1(3) . . ?
C10 C11 H11 119.5 . . ?
C12 C11 H11 119.5 . . ?
C13 C12 C11 120.3(3) . . ?
C13 C12 H12 119.9 . . ?
C11 C12 H12 119.9 . . ?
C14 C13 C12 119.8(3) . . ?
C14 C13 I1D 113.6(4) . . ?
C12 C13 I1D 126.4(4) . . ?
C14 C13 I1 121.2(2) . . ?
C12 C13 I1 119.0(2) . . ?
C13 C14 C15 120.1(3) . . ?
C13 C14 H14 119.9 . . ?
C15 C14 H14 119.9 . . ?
C14 C15 C10 120.7(3) . . ?
C14 C15 H15 119.7 . . ?
C10 C15 H15 119.7 . . ?
O3 C16 C17 114.2(3) . . ?
O3 C16 C17D 104.3(16) . . ?
O3 C16 C4 106.75(16) . . ?
C17 C16 C4 112.1(4) . . ?
C17D C16 C4 108(2) . . ?
O3 C16 H16 107.9 . . ?
C17 C16 H16 107.9 . . ?
C4 C16 H16 107.9 . . ?
O3 C19 C26 108.25(18) . . ?
O3 C19 C20 112.00(17) . . ?
C26 C19 C20 112.14(19) . . ?
O3 C19 H19 108.1 . . ?
C26 C19 H19 108.1 . . ?
C20 C19 H19 108.1 . . ?
C21 C20 C25 118.6(2) . . ?
C21 C20 C19 119.6(2) . . ?
C25 C20 C19 121.9(2) . . ?
C22 C21 C20 121.0(3) . . ?
C22 C21 H21 119.5 . . ?
C20 C21 H21 119.5 . . ?
C23 C22 C21 120.2(3) . . ?
C23 C22 H22 119.9 . . ?
C21 C22 H22 119.9 . . ?
C22 C23 C24 120.2(3) . . ?
C22 C23 H23 119.9 . . ?
C24 C23 H23 119.9 . . ?
C23 C24 C25 119.7(3) . . ?
C23 C24 H24 120.2 . . ?
C25 C24 H24 120.2 . . ?
C20 C25 C24 120.4(3) . . ?
C20 C25 H25 119.8 . . ?
C24 C25 H25 119.8 . . ?
C27 C26 C31 117.8(2) . . ?
C27 C26 C19 123.4(2) . . ?
C31 C26 C19 118.8(2) . . ?
C26 C27 C28 121.2(3) . . ?
C26 C27 H27 119.4 . . ?
C28 C27 H27 119.4 . . ?
C29 C28 C27 120.0(3) . . ?
C29 C28 H28 120.0 . . ?
C27 C28 H28 120.0 . . ?
C30 C29 C28 120.3(3) . . ?
C30 C29 H29 119.8 . . ?
C28 C29 H29 119.8 . . ?
C29 C30 C31 119.5(3) . . ?
C29 C30 H30 120.3 . . ?
C31 C30 H30 120.3 . . ?
C26 C31 C30 121.2(3) . . ?
C26 C31 H31 119.4 . . ?
C30 C31 H31 119.4 . . ?
C18 C17 C16 125.2(4) . . ?
C18 C17 H17 117.4 . . ?
C16 C17 H17 117.4 . . ?
C17 C18 H18A 120.0 . . ?
C17 C18 H18B 120.0 . . ?
H18A C18 H18B 120.0 . . ?
C18D C17D C16 128(3) . . ?
C18D C17D H17D 116.1 . . ?
C16 C17D H17D 116.1 . . ?
C17D C18D H18C 120.0 . . ?
C17D C18D H18D 120.0 . . ?
H18C C18D H18D 120.0 . . ?

loop_
_geom_bond_atom_site_label_1
_geom_bond_atom_site_label_2
_geom_bond_distance
_geom_bond_site_symmetry_2
_geom_bond_publ_flag
O1 C1 1.212(2) . ?
O2 C4 1.424(3) . ?
O2 H2O 0.858(17) . ?
O3 C16 1.431(3) . ?
O3 C19 1.442(2) . ?
C1 C2 1.506(3) . ?
C1 C5 1.513(3) . ?
C2 C3 1.538(3) . ?
C2 H2A 0.9700 . ?
C2 H2B 0.9700 . ?
C3 C4 1.536(3) . ?
C3 H3A 0.9700 . ?
C3 H3B 0.9700 . ?
C4 C16 1.544(3) . ?
C4 C5 1.557(3) . ?
C5 C6 1.515(3) . ?
C5 C7 1.568(3) . ?
C6 H6A 0.9600 . ?
C6 H6B 0.9600 . ?
C6 H6C 0.9600 . ?
C7 C8 1.467(3) . ?
C7 H7A 0.9700 . ?
C7 H7B 0.9700 . ?
C8 C9 1.186(3) . ?
C9 C10 1.442(4) . ?
C10 C11 1.375(3) . ?
C10 C15 1.387(4) . ?
C11 C12 1.376(4) . ?
C11 H11 0.9300 . ?
C12 C13 1.367(4) . ?
C12 H12 0.9300 . ?
C13 C14 1.363(4) . ?
C13 I1D 2.005(7) . ?
C13 I1 2.114(3) . ?
C14 C15 1.383(4) . ?
C14 H14 0.9300 . ?
C15 H15 0.9300 . ?
C16 C17 1.498(5) . ?
C16 C17D 1.514(19) . ?
C16 H16 0.9800 . ?
C19 C26 1.512(3) . ?
C19 C20 1.515(3) . ?
C19 H19 0.9800 . ?
C20 C21 1.379(3) . ?
C20 C25 1.379(3) . ?
C21 C22 1.376(4) . ?
C21 H21 0.9300 . ?
C22 C23 1.356(5) . ?
C22 H22 0.9300 . ?
C23 C24 1.376(5) . ?
C23 H23 0.9300 . ?
C24 C25 1.390(4) . ?
C24 H24 0.9300 . ?
C25 H25 0.9300 . ?
C26 C27 1.369(4) . ?
C26 C31 1.383(3) . ?
C27 C28 1.379(4) . ?
C27 H27 0.9300 . ?
C28 C29 1.365(5) . ?
C28 H28 0.9300 . ?
C29 C30 1.355(5) . ?
C29 H29 0.9300 . ?
C30 C31 1.388(4) . ?
C30 H30 0.9300 . ?
C31 H31 0.9300 . ?
C17 C18 1.276(7) . ?
C17 H17 0.9300 . ?
C18 H18A 0.9300 . ?
C18 H18B 0.9300 . ?
C17D C18D 1.298(19) . ?
C17D H17D 0.9300 . ?
C18D H18C 0.9300 . ?
C18D H18D 0.9300 . ?

loop_
_geom_hbond_atom_site_label_D
_geom_hbond_atom_site_label_H
_geom_hbond_atom_site_label_A
_geom_hbond_distance_DH
_geom_hbond_distance_HA
_geom_hbond_distance_DA
_geom_hbond_angle_DHA
_geom_hbond_site_symmetry_A
_geom_hbond_publ_flag
O2 H2O O1 0.858(17) 2.036(19) 2.868(2) 163(3) 4_575 yes

loop_
_geom_torsion_atom_site_label_1
_geom_torsion_atom_site_label_2
_geom_torsion_atom_site_label_3
_geom_torsion_atom_site_label_4
_geom_torsion
_geom_torsion_site_symmetry_1
_geom_torsion_site_symmetry_2
_geom_torsion_site_symmetry_3
_geom_torsion_site_symmetry_4
_geom_torsion_publ_flag
O1 C1 C2 C3 168.0(2) . . . . ?
C5 C1 C2 C3 -13.1(2) . . . . ?
C1 C2 C3 C4 -10.6(2) . . . . ?
C2 C3 C4 O2 151.0(2) . . . . ?
C2 C3 C4 C16 -92.0(2) . . . . ?
C2 C3 C4 C5 29.4(2) . . . . ?
O1 C1 C5 C6 -23.5(3) . . . . ?
C2 C1 C5 C6 157.65(19) . . . . ?
O1 C1 C5 C4 -150.1(2) . . . . ?
C2 C1 C5 C4 31.0(2) . . . . ?
O1 C1 C5 C7 97.2(3) . . . . ?
C2 C1 C5 C7 -81.7(2) . . . . ?
O2 C4 C5 C1 -159.78(18) . . . . ?
C3 C4 C5 C1 -36.4(2) . . . . ?
C16 C4 C5 C1 84.3(2) . . . . ?
O2 C4 C5 C6 74.4(2) . . . . ?
C3 C4 C5 C6 -162.28(18) . . . . ?
C16 C4 C5 C6 -41.6(2) . . . . ?
O2 C4 C5 C7 -48.2(2) . . . . ?
C3 C4 C5 C7 75.1(2) . . . . ?
C16 C4 C5 C7 -164.16(18) . . . . ?
C1 C5 C7 C8 -56.6(3) . . . . ?
C6 C5 C7 C8 67.8(2) . . . . ?
C4 C5 C7 C8 -165.36(19) . . . . ?
C15 C10 C11 C12 1.3(4) . . . . ?
C9 C10 C11 C12 -179.9(2) . . . . ?
C10 C11 C12 C13 0.2(4) . . . . ?
C11 C12 C13 C14 -1.6(4) . . . . ?
C11 C12 C13 I1D 173.4(4) . . . . ?
C11 C12 C13 I1 -179.1(2) . . . . ?
C12 C13 C14 C15 1.4(4) . . . . ?
I1D C13 C14 C15 -174.2(4) . . . . ?
I1 C13 C14 C15 178.9(2) . . . . ?
C13 C14 C15 C10 0.1(4) . . . . ?
C11 C10 C15 C14 -1.4(4) . . . . ?
C9 C10 C15 C14 179.8(3) . . . . ?
C19 O3 C16 C17 -67.7(4) . . . . ?
C19 O3 C16 C17D -78(2) . . . . ?
C19 O3 C16 C4 167.85(17) . . . . ?
O2 C4 C16 O3 -176.91(17) . . . . ?
C3 C4 C16 O3 59.8(2) . . . . ?
C5 C4 C16 O3 -56.3(2) . . . . ?
O2 C4 C16 C17 57.4(3) . . . . ?
C3 C4 C16 C17 -65.9(3) . . . . ?
C5 C4 C16 C17 178.0(3) . . . . ?
O2 C4 C16 C17D 71.3(14) . . . . ?
C3 C4 C16 C17D -52.0(14) . . . . ?
C5 C4 C16 C17D -168.1(14) . . . . ?
C16 O3 C19 C26 161.97(18) . . . . ?
C16 O3 C19 C20 -73.9(2) . . . . ?
O3 C19 C20 C21 106.7(2) . . . . ?
C26 C19 C20 C21 -131.3(2) . . . . ?
O3 C19 C20 C25 -73.1(3) . . . . ?
C26 C19 C20 C25 48.8(3) . . . . ?
C25 C20 C21 C22 0.3(4) . . . . ?
C19 C20 C21 C22 -179.5(2) . . . . ?
C20 C21 C22 C23 -0.6(4) . . . . ?
C21 C22 C23 C24 0.1(5) . . . . ?
C22 C23 C24 C25 0.7(5) . . . . ?
C21 C20 C25 C24 0.5(4) . . . . ?
C19 C20 C25 C24 -179.7(2) . . . . ?
C23 C24 C25 C20 -1.0(4) . . . . ?
O3 C19 C26 C27 18.1(3) . . . . ?
C20 C19 C26 C27 -106.0(3) . . . . ?
O3 C19 C26 C31 -164.8(2) . . . . ?
C20 C19 C26 C31 71.2(3) . . . . ?
C31 C26 C27 C28 1.7(4) . . . . ?
C19 C26 C27 C28 178.9(3) . . . . ?
C26 C27 C28 C29 -1.3(5) . . . . ?
C27 C28 C29 C30 0.4(6) . . . . ?
C28 C29 C30 C31 0.0(6) . . . . ?
C27 C26 C31 C30 -1.2(4) . . . . ?
C19 C26 C31 C30 -178.5(3) . . . . ?
C29 C30 C31 C26 0.4(5) . . . . ?
O3 C16 C17 C18 -18.5(8) . . . . ?
C4 C16 C17 C18 103.1(7) . . . . ?
O3 C16 C17D C18D 148(5) . . . . ?
C4 C16 C17D C18D -99(5) . . . . ?
